data_4115399
loop_
_publ_author_name
'David M. Jenkins'
'Angel J. Di Bilio'
'Matthew J. Allen'
'Theodore A. Betley'
'Jonas C. Peters'

_publ_section_title
;
 Elucidation of a Low Spin Cobalt(II) System in a Distorted Tetrahedral
 Geometry
;
_journal_name_full 'Journal of the American Chemical Society'
_journal_page_first 15336
_journal_page_last 15350
_journal_paper_doi 10.1021/ja026433e
_journal_volume 124
_journal_year 2002
_chemical_formula_moiety '2(C45 H41 B Co I P3), C6 H6'
_chemical_formula_sum 'C48 H44 B Co I P3'
_chemical_formula_weight 910.38
_chemical_name_systematic
; 
 ? 
;
_space_group_IT_number 14
_symmetry_cell_setting monoclinic
_symmetry_space_group_name_Hall '-P 2ybc'
_symmetry_space_group_name_H-M 'P 1 21/c 1'
_atom_sites_solution_hydrogens difmap
_atom_sites_solution_primary direct
_atom_sites_solution_secondary difmap
_audit_creation_method SHELXL-97
_cell_angle_alpha 90.00
_cell_angle_beta 90.230(2)
_cell_angle_gamma 90.00
_cell_formula_units_Z 8
_cell_length_a 22.5443(17)
_cell_length_b 12.7044(9)
_cell_length_c 29.526(2)
_cell_measurement_reflns_used 8045
_cell_measurement_temperature 98(2)
_cell_measurement_theta_max 25.55
_cell_measurement_theta_min 2.26
_cell_volume 8456.5(10)
_computing_cell_refinement 'Bruker SMART'
_computing_data_collection 'Bruker SMART'
_computing_data_reduction 'Bruker SAINT v6.2'
_computing_molecular_graphics 'Bruker SHELXTL'
_computing_publication_material 'Bruker SHELXTL'
_computing_structure_refinement 'SHELXL-97 (Sheldrick, 1997)'
_computing_structure_solution 'SHELXS-97 (Sheldrick, 1990)'
_diffrn_ambient_temperature 98(2)
_diffrn_measured_fraction_theta_full 1.000
_diffrn_measured_fraction_theta_max 1.000
_diffrn_measurement_device_type 'CCD area detector'
_diffrn_measurement_method 'omega scans at 3 f settings'
_diffrn_radiation_monochromator graphite
_diffrn_radiation_source 'fine-focus sealed tube'
_diffrn_radiation_type MoK\a
_diffrn_radiation_wavelength 0.71073
_diffrn_reflns_av_R_equivalents 0.1047
_diffrn_reflns_av_sigmaI/netI 0.0992
_diffrn_reflns_limit_h_max 23
_diffrn_reflns_limit_h_min -24
_diffrn_reflns_limit_k_max 13
_diffrn_reflns_limit_k_min -13
_diffrn_reflns_limit_l_max 31
_diffrn_reflns_limit_l_min -31
_diffrn_reflns_number 50716
_diffrn_reflns_theta_full 22.50
_diffrn_reflns_theta_max 22.50
_diffrn_reflns_theta_min 1.65
_exptl_absorpt_coefficient_mu 1.282
_exptl_absorpt_correction_T_max 0.8946
_exptl_absorpt_correction_T_min 0.8043
_exptl_absorpt_correction_type none
_exptl_crystal_colour Blade
_exptl_crystal_density_diffrn 1.430
_exptl_crystal_description 'Dark green'
_exptl_crystal_F_000 3696
_exptl_crystal_size_max 0.18
_exptl_crystal_size_mid 0.13
_exptl_crystal_size_min 0.09
_refine_diff_density_max 0.775
_refine_diff_density_min -0.614
_refine_diff_density_rms 0.092
_refine_ls_extinction_method none
_refine_ls_goodness_of_fit_ref 1.137
_refine_ls_hydrogen_treatment Riding
_refine_ls_matrix_type 'Full matrix'
_refine_ls_number_parameters 926
_refine_ls_number_reflns 11064
_refine_ls_number_restraints 0
_refine_ls_restrained_S_all 1.137
_refine_ls_R_factor_all 0.0899
_refine_ls_R_factor_gt 0.0476
_refine_ls_shift/su_max 0.325
_refine_ls_shift/su_mean 0.004
_refine_ls_structure_factor_coef Fsqd
_refine_ls_weighting_details w=1/s^2^(Fo^2^)
_refine_ls_weighting_scheme sigma
_refine_ls_wR_factor_gt 0.0786
_refine_ls_wR_factor_ref 0.0843
_reflns_number_gt 6476
_reflns_number_total 11064
_reflns_threshold_expression >2sigma(I)
_cod_data_source_file ja026433e-2_s2_1.cif
_cod_data_source_block baq07
_cod_depositor_comments
;
The following automatic conversions were performed:

'_atom_sites_solution_primary' value 'direct methods' was changed to
'direct'.

'_atom_sites_solution_secondary' value 'Difference Fourier map' was
changed to 'difmap'.

'_atom_sites_solution_hydrogens' value 'Difference Fourier map' was
changed to 'difmap'.

Automatic conversion script
Id: cif_fix_values 6452 2018-10-05 10:23:21Z andrius 
;
_cod_original_cell_volume 8456.6(11)
_cod_database_code 4115399

loop_
_symmetry_equiv_pos_as_xyz
'x, y, z'
'-x, y+1/2, -z+1/2'
'-x, -y, -z'
'x, -y-1/2, z-1/2'

loop_
_atom_site_label
_atom_site_type_symbol
_atom_site_fract_x
_atom_site_fract_y
_atom_site_fract_z
_atom_site_U_iso_or_equiv
_atom_site_adp_type
_atom_site_occupancy
_atom_site_symmetry_multiplicity
_atom_site_calc_flag
_atom_site_refinement_flags
Co1 Co 0.37057(4) 0.73513(7) 0.18276(3) 0.0306(3) Uani 1 1 d .
I1 I 0.36049(2) 0.69652(4) 0.264993(16) 0.04671(16) Uani 1 1 d .
P1 P 0.32175(8) 0.63385(14) 0.13504(6) 0.0346(5) Uani 1 1 d .
P2 P 0.45002(8) 0.72648(13) 0.13957(6) 0.0312(5) Uani 1 1 d .
P3 P 0.34059(8) 0.88846(14) 0.14957(6) 0.0346(5) Uani 1 1 d .
B1 B 0.3679(3) 0.7751(6) 0.0658(3) 0.031(2) Uani 1 1 d .
C1A C 0.3408(3) 0.6580(5) 0.0766(2) 0.0328(18) Uani 1 1 d .
H1A1 H 0.3703 0.6046 0.0671 0.039 Uiso 1 1 calc R
H1A2 H 0.3048 0.6477 0.0578 0.039 Uiso 1 1 calc R
C2A C 0.4376(3) 0.7790(5) 0.08356(19) 0.0279(17) Uani 1 1 d .
H2A1 H 0.4512 0.8530 0.0831 0.033 Uiso 1 1 calc R
H2A2 H 0.4624 0.7391 0.0619 0.033 Uiso 1 1 calc R
C3A C 0.3271(3) 0.8679(5) 0.0894(2) 0.0331(18) Uani 1 1 d .
H3A1 H 0.2847 0.8498 0.0851 0.040 Uiso 1 1 calc R
H3A2 H 0.3344 0.9350 0.0733 0.040 Uiso 1 1 calc R
C4A C 0.3230(3) 0.4918(5) 0.1452(2) 0.0322(18) Uani 1 1 d .
C5A C 0.3482(3) 0.4234(6) 0.1140(2) 0.047(2) Uani 1 1 d .
H5A H 0.3657 0.4502 0.0871 0.056 Uiso 1 1 calc R
C6A C 0.3480(3) 0.3162(6) 0.1222(3) 0.056(2) Uani 1 1 d .
H6A H 0.3652 0.2700 0.1007 0.068 Uiso 1 1 calc R
C7A C 0.3234(3) 0.2754(6) 0.1608(3) 0.053(2) Uani 1 1 d .
H7A H 0.3228 0.2016 0.1659 0.063 Uiso 1 1 calc R
C8A C 0.2992(3) 0.3443(6) 0.1922(2) 0.047(2) Uani 1 1 d .
H8A H 0.2831 0.3176 0.2196 0.056 Uiso 1 1 calc R
C9A C 0.2983(3) 0.4514(6) 0.1841(2) 0.042(2) Uani 1 1 d .
H9A H 0.2806 0.4975 0.2055 0.050 Uiso 1 1 calc R
C10A C 0.2429(3) 0.6636(5) 0.1408(2) 0.0313(18) Uani 1 1 d .
C11A C 0.2224(3) 0.7159(6) 0.1785(3) 0.053(2) Uani 1 1 d .
H11A H 0.2492 0.7363 0.2018 0.064 Uiso 1 1 calc R
C12A C 0.1629(4) 0.7385(7) 0.1823(3) 0.073(3) Uani 1 1 d .
H12A H 0.1485 0.7729 0.2086 0.087 Uiso 1 1 calc R
C13A C 0.1239(4) 0.7110(6) 0.1476(3) 0.063(3) Uani 1 1 d .
H13A H 0.0832 0.7297 0.1496 0.076 Uiso 1 1 calc R
C14A C 0.1439(3) 0.6577(6) 0.1109(3) 0.055(2) Uani 1 1 d .
H14A H 0.1172 0.6360 0.0877 0.066 Uiso 1 1 calc R
C15A C 0.2033(3) 0.6355(6) 0.1077(3) 0.049(2) Uani 1 1 d .
H15A H 0.2173 0.5993 0.0817 0.059 Uiso 1 1 calc R
C16A C 0.5136(3) 0.7937(5) 0.1645(2) 0.0316(18) Uani 1 1 d .
C17A C 0.5263(3) 0.7790(6) 0.2092(3) 0.048(2) Uani 1 1 d .
H17A H 0.5004 0.7370 0.2271 0.057 Uiso 1 1 calc R
C18A C 0.5758(4) 0.8235(7) 0.2293(3) 0.060(2) Uani 1 1 d .
H18A H 0.5839 0.8117 0.2605 0.071 Uiso 1 1 calc R
C19A C 0.6132(4) 0.8853(6) 0.2037(3) 0.057(2) Uani 1 1 d .
H19A H 0.6473 0.9164 0.2171 0.068 Uiso 1 1 calc R
C20A C 0.6005(4) 0.9013(6) 0.1588(3) 0.061(2) Uani 1 1 d .
H20A H 0.6255 0.9451 0.1411 0.073 Uiso 1 1 calc R
C21A C 0.5513(3) 0.8538(5) 0.1389(3) 0.047(2) Uani 1 1 d .
H21A H 0.5437 0.8630 0.1074 0.057 Uiso 1 1 calc R
C22A C 0.4823(3) 0.5956(5) 0.1345(2) 0.0266(17) Uani 1 1 d .
C23A C 0.4716(3) 0.5205(5) 0.1684(2) 0.038(2) Uani 1 1 d .
H23A H 0.4450 0.5357 0.1924 0.046 Uiso 1 1 calc R
C24A C 0.5001(3) 0.4243(6) 0.1665(3) 0.048(2) Uani 1 1 d .
H24A H 0.4917 0.3726 0.1888 0.057 Uiso 1 1 calc R
C25A C 0.5402(3) 0.4019(6) 0.1332(3) 0.050(2) Uani 1 1 d .
H25A H 0.5601 0.3361 0.1330 0.060 Uiso 1 1 calc R
C26A C 0.5515(3) 0.4746(6) 0.1001(3) 0.051(2) Uani 1 1 d .
H26A H 0.5790 0.4594 0.0767 0.061 Uiso 1 1 calc R
C27A C 0.5220(3) 0.5717(5) 0.1011(2) 0.039(2) Uani 1 1 d .
H27A H 0.5298 0.6221 0.0781 0.047 Uiso 1 1 calc R
C28A C 0.4004(3) 0.9825(5) 0.1559(2) 0.0314(18) Uani 1 1 d .
C29A C 0.4280(3) 0.9911(5) 0.1976(2) 0.044(2) Uani 1 1 d .
H29A H 0.4151 0.9479 0.2219 0.053 Uiso 1 1 calc R
C30A C 0.4738(4) 1.0611(6) 0.2046(3) 0.051(2) Uani 1 1 d .
H30A H 0.4929 1.0647 0.2333 0.062 Uiso 1 1 calc R
C31A C 0.4917(3) 1.1252(6) 0.1701(3) 0.053(2) Uani 1 1 d .
H31A H 0.5233 1.1735 0.1752 0.064 Uiso 1 1 calc R
C32A C 0.4652(3) 1.1215(5) 0.1285(3) 0.044(2) Uani 1 1 d .
H32A H 0.4780 1.1663 0.1047 0.053 Uiso 1 1 calc R
C33A C 0.4190(3) 1.0501(5) 0.1218(2) 0.0361(19) Uani 1 1 d .
H33A H 0.3996 1.0477 0.0932 0.043 Uiso 1 1 calc R
C34A C 0.2793(3) 0.9647(5) 0.1716(2) 0.0331(19) Uani 1 1 d .
C35A C 0.2388(3) 1.0142(6) 0.1442(3) 0.051(2) Uani 1 1 d .
H35A H 0.2413 1.0032 0.1124 0.062 Uiso 1 1 calc R
C36A C 0.1948(4) 1.0789(7) 0.1601(3) 0.069(3) Uani 1 1 d .
H36A H 0.1682 1.1127 0.1397 0.083 Uiso 1 1 calc R
C37A C 0.1899(4) 1.0941(7) 0.2064(3) 0.071(3) Uani 1 1 d .
H37A H 0.1602 1.1395 0.2182 0.085 Uiso 1 1 calc R
C38A C 0.2281(4) 1.0432(7) 0.2350(3) 0.085(3) Uani 1 1 d .
H38A H 0.2238 1.0506 0.2669 0.102 Uiso 1 1 calc R
C39A C 0.2730(4) 0.9812(6) 0.2178(3) 0.063(3) Uani 1 1 d .
H39A H 0.3003 0.9491 0.2381 0.075 Uiso 1 1 calc R
C40A C 0.3696(3) 0.7977(6) 0.0115(2) 0.0318(18) Uani 1 1 d .
C41A C 0.3923(3) 0.8910(5) -0.0058(2) 0.038(2) Uani 1 1 d .
H41A H 0.4058 0.9430 0.0150 0.045 Uiso 1 1 calc R
C42A C 0.3964(3) 0.9121(6) -0.0514(3) 0.044(2) Uani 1 1 d .
H42A H 0.4126 0.9773 -0.0612 0.053 Uiso 1 1 calc R
C43A C 0.3773(3) 0.8399(6) -0.0830(2) 0.044(2) Uani 1 1 d .
H43A H 0.3794 0.8543 -0.1145 0.052 Uiso 1 1 calc R
C44A C 0.3550(3) 0.7458(6) -0.0671(3) 0.043(2) Uani 1 1 d .
H44A H 0.3416 0.6943 -0.0881 0.051 Uiso 1 1 calc R
C45A C 0.3517(3) 0.7250(5) -0.0215(2) 0.0345(19) Uani 1 1 d .
H45A H 0.3366 0.6587 -0.0120 0.041 Uiso 1 1 calc R
Co2 Co 0.13040(4) 0.19386(7) 0.44223(3) 0.0360(3) Uani 1 1 d .
I2 I 0.02424(2) 0.17155(4) 0.42298(2) 0.06056(19) Uani 1 1 d .
P4 P 0.17228(8) 0.08593(15) 0.48914(7) 0.0390(5) Uani 1 1 d .
P5 P 0.20682(8) 0.18109(15) 0.39604(6) 0.0398(5) Uani 1 1 d .
P6 P 0.16878(8) 0.33565(15) 0.47689(7) 0.0386(5) Uani 1 1 d .
B2 B 0.2793(3) 0.2171(6) 0.4769(3) 0.030(2) Uani 1 1 d .
C1B C 0.2518(3) 0.0990(5) 0.4908(2) 0.040(2) Uani 1 1 d .
H1B1 H 0.2656 0.0815 0.5217 0.048 Uiso 1 1 calc R
H1B2 H 0.2689 0.0461 0.4700 0.048 Uiso 1 1 calc R
C2B C 0.2413(3) 0.3124(5) 0.5012(2) 0.0386(19) Uani 1 1 d .
H2B1 H 0.2647 0.3782 0.4992 0.046 Uiso 1 1 calc R
H2B2 H 0.2365 0.2953 0.5337 0.046 Uiso 1 1 calc R
C3B C 0.2755(3) 0.2289(5) 0.4208(2) 0.0352(19) Uani 1 1 d .
H3B1 H 0.3090 0.1897 0.4073 0.042 Uiso 1 1 calc R
H3B2 H 0.2803 0.3040 0.4128 0.042 Uiso 1 1 calc R
C4B C 0.1435(3) 0.1115(5) 0.5453(2) 0.038(2) Uani 1 1 d .
C5B C 0.1802(3) 0.1359(6) 0.5827(3) 0.054(2) Uani 1 1 d .
H5B H 0.2219 0.1410 0.5784 0.065 Uiso 1 1 calc R
C6B C 0.1576(4) 0.1524(6) 0.6249(3) 0.061(3) Uani 1 1 d .
H6B H 0.1831 0.1703 0.6494 0.073 Uiso 1 1 calc R
C7B C 0.0972(4) 0.1429(6) 0.6318(3) 0.069(3) Uani 1 1 d .
H7B H 0.0811 0.1557 0.6610 0.083 Uiso 1 1 calc R
C8B C 0.0603(4) 0.1149(6) 0.5963(3) 0.066(3) Uani 1 1 d .
H8B H 0.0191 0.1046 0.6014 0.080 Uiso 1 1 calc R
C9B C 0.0832(3) 0.1021(6) 0.5537(3) 0.052(2) Uani 1 1 d .
H9B H 0.0571 0.0863 0.5293 0.063 Uiso 1 1 calc R
C10B C 0.1546(3) -0.0532(5) 0.4806(2) 0.0364(19) Uani 1 1 d .
C11B C 0.0973(3) -0.0870(6) 0.4712(3) 0.052(2) Uani 1 1 d .
H11B H 0.0662 -0.0368 0.4682 0.062 Uiso 1 1 calc R
C12B C 0.0851(4) -0.1920(7) 0.4662(3) 0.058(2) Uani 1 1 d .
H12B H 0.0455 -0.2133 0.4600 0.070 Uiso 1 1 calc R
C13B C 0.1278(4) -0.2661(6) 0.4699(3) 0.057(2) Uani 1 1 d .
H13B H 0.1183 -0.3387 0.4671 0.068 Uiso 1 1 calc R
C14B C 0.1854(4) -0.2346(6) 0.4779(3) 0.063(3) Uani 1 1 d .
H14B H 0.2165 -0.2851 0.4795 0.076 Uiso 1 1 calc R
C15B C 0.1976(3) -0.1289(6) 0.4836(2) 0.046(2) Uani 1 1 d .
H15B H 0.2373 -0.1080 0.4899 0.055 Uiso 1 1 calc R
C16B C 0.2208(3) 0.0516(5) 0.3733(2) 0.036(2) Uani 1 1 d .
C17B C 0.1741(3) -0.0183(6) 0.3681(3) 0.051(2) Uani 1 1 d .
H17B H 0.1356 0.0014 0.3780 0.062 Uiso 1 1 calc R
C18B C 0.1826(4) -0.1158(6) 0.3488(3) 0.063(3) Uani 1 1 d .
H18B H 0.1497 -0.1620 0.3457 0.075 Uiso 1 1 calc R
C19B C 0.2374(4) -0.1483(6) 0.3340(3) 0.057(2) Uani 1 1 d .
H19B H 0.2429 -0.2159 0.3210 0.068 Uiso 1 1 calc R
C20B C 0.2842(4) -0.0782(7) 0.3389(2) 0.053(2) Uani 1 1 d .
H20B H 0.3224 -0.0982 0.3286 0.064 Uiso 1 1 calc R
C21B C 0.2766(3) 0.0191(6) 0.3582(2) 0.045(2) Uani 1 1 d .
H21B H 0.3097 0.0649 0.3614 0.055 Uiso 1 1 calc R
C22B C 0.1887(3) 0.2546(6) 0.3450(2) 0.043(2) Uani 1 1 d .
C23B C 0.2257(3) 0.3333(6) 0.3284(3) 0.050(2) Uani 1 1 d .
H23B H 0.2626 0.3469 0.3429 0.059 Uiso 1 1 calc R
C24B C 0.2086(4) 0.3926(7) 0.2904(3) 0.070(3) Uani 1 1 d .
H24B H 0.2337 0.4469 0.2794 0.084 Uiso 1 1 calc R
C25B C 0.1561(5) 0.3723(8) 0.2694(3) 0.075(3) Uani 1 1 d .
H25B H 0.1449 0.4122 0.2435 0.089 Uiso 1 1 calc R
C26B C 0.1196(4) 0.2960(8) 0.2848(3) 0.077(3) Uani 1 1 d .
H26B H 0.0833 0.2819 0.2695 0.092 Uiso 1 1 calc R
C27B C 0.1352(4) 0.2378(6) 0.3230(3) 0.058(2) Uani 1 1 d .
H27B H 0.1087 0.1858 0.3342 0.069 Uiso 1 1 calc R
C28B C 0.1753(3) 0.4383(5) 0.4335(2) 0.039(2) Uani 1 1 d .
C29B C 0.2242(3) 0.5009(6) 0.4259(3) 0.045(2) Uani 1 1 d .
H29B H 0.2587 0.4931 0.4442 0.054 Uiso 1 1 calc R
C30B C 0.2230(4) 0.5749(6) 0.3917(3) 0.061(3) Uani 1 1 d .
H30B H 0.2568 0.6178 0.3866 0.074 Uiso 1 1 calc R
C31B C 0.1738(4) 0.5875(6) 0.3650(3) 0.063(3) Uani 1 1 d .
H31B H 0.1738 0.6381 0.3413 0.075 Uiso 1 1 calc R
C32B C 0.1241(4) 0.5267(6) 0.3726(3) 0.054(2) Uani 1 1 d .
H32B H 0.0896 0.5363 0.3545 0.065 Uiso 1 1 calc R
C33B C 0.1245(3) 0.4522(6) 0.4064(3) 0.047(2) Uani 1 1 d .
H33B H 0.0904 0.4100 0.4115 0.057 Uiso 1 1 calc R
C34B C 0.1242(3) 0.4055(6) 0.5177(3) 0.040(2) Uani 1 1 d .
C35B C 0.0678(4) 0.3803(6) 0.5272(3) 0.078(3) Uani 1 1 d .
H35B H 0.0516 0.3186 0.5138 0.093 Uiso 1 1 calc R
C36B C 0.0321(4) 0.4388(8) 0.5553(3) 0.094(4) Uani 1 1 d .
H36B H -0.0081 0.4193 0.5599 0.113 Uiso 1 1 calc R
C37B C 0.0552(4) 0.5252(7) 0.5767(3) 0.069(3) Uani 1 1 d .
H37B H 0.0315 0.5666 0.5964 0.083 Uiso 1 1 calc R
C38B C 0.1128(4) 0.5504(7) 0.5691(3) 0.075(3) Uani 1 1 d .
H38B H 0.1299 0.6097 0.5838 0.091 Uiso 1 1 calc R
C39B C 0.1461(4) 0.4915(7) 0.5408(3) 0.064(3) Uani 1 1 d .
H39B H 0.1865 0.5102 0.5367 0.076 Uiso 1 1 calc R
C40B C 0.3491(3) 0.2200(5) 0.4916(2) 0.0295(18) Uani 1 1 d .
C41B C 0.3808(3) 0.3133(5) 0.4942(2) 0.0401(19) Uani 1 1 d .
H41B H 0.3606 0.3769 0.4873 0.048 Uiso 1 1 calc R
C42B C 0.4399(3) 0.3196(6) 0.5063(2) 0.044(2) Uani 1 1 d .
H42B H 0.4595 0.3857 0.5070 0.052 Uiso 1 1 calc R
C43B C 0.4703(3) 0.2280(6) 0.5174(2) 0.043(2) Uani 1 1 d .
H43B H 0.5106 0.2307 0.5269 0.051 Uiso 1 1 calc R
C44B C 0.4406(3) 0.1325(6) 0.5143(2) 0.039(2) Uani 1 1 d .
H44B H 0.4608 0.0691 0.5217 0.047 Uiso 1 1 calc R
C45B C 0.3817(3) 0.1288(6) 0.5007(2) 0.040(2) Uani 1 1 d .
H45B H 0.3629 0.0623 0.4975 0.048 Uiso 1 1 calc R
C101 C 0.0348(6) 0.0441(15) 0.1972(3) 0.284(4) Uiso 1 1 d G
H101 H 0.0515 0.0394 0.1678 0.341 Uiso 1 1 calc R
C102 C -0.0041(7) 0.1255(10) 0.2075(5) 0.284(4) Uiso 1 1 d G
H102 H -0.0139 0.1764 0.1851 0.341 Uiso 1 1 calc R
C103 C -0.0285(4) 0.1325(8) 0.2505(7) 0.284(4) Uiso 1 1 d G
H103 H -0.0551 0.1881 0.2575 0.341 Uiso 1 1 calc R
C104 C -0.0141(6) 0.0581(15) 0.2832(3) 0.284(4) Uiso 1 1 d G
H104 H -0.0308 0.0629 0.3127 0.341 Uiso 1 1 calc R
C105 C 0.0248(6) -0.0233(10) 0.2730(5) 0.284(4) Uiso 1 1 d G
H105 H 0.0346 -0.0741 0.2953 0.341 Uiso 1 1 calc R
C106 C 0.0493(4) -0.0303(9) 0.2299(7) 0.284(4) Uiso 1 1 d G
H106 H 0.0758 -0.0859 0.2229 0.341 Uiso 1 1 calc R

loop_
_atom_site_aniso_label
_atom_site_aniso_U_11
_atom_site_aniso_U_22
_atom_site_aniso_U_33
_atom_site_aniso_U_23
_atom_site_aniso_U_13
_atom_site_aniso_U_12
Co1 0.0332(6) 0.0308(6) 0.0278(6) -0.0021(5) -0.0019(5) 0.0017(5)
I1 0.0547(4) 0.0546(4) 0.0308(3) 0.0036(3) -0.0004(3) 0.0118(3)
P1 0.0355(13) 0.0362(12) 0.0322(12) -0.0020(10) -0.0036(10) 0.0038(10)
P2 0.0355(12) 0.0272(12) 0.0308(12) 0.0021(9) -0.0010(10) 0.0025(9)
P3 0.0411(13) 0.0333(12) 0.0292(12) 0.0003(10) -0.0028(10) 0.0068(10)
B1 0.034(5) 0.032(5) 0.028(5) 0.001(4) -0.001(4) 0.003(4)
C1A 0.029(4) 0.038(5) 0.031(4) -0.011(4) -0.002(4) -0.005(4)
C2A 0.029(4) 0.027(4) 0.028(4) -0.004(3) 0.003(3) 0.004(3)
C3A 0.037(5) 0.022(4) 0.040(5) 0.002(4) -0.010(4) 0.000(4)
C4A 0.036(5) 0.029(5) 0.032(5) 0.000(4) -0.002(4) 0.002(4)
C5A 0.059(6) 0.036(5) 0.046(5) 0.006(4) 0.012(4) 0.010(4)
C6A 0.074(6) 0.038(6) 0.056(6) 0.002(5) 0.000(5) 0.012(5)
C7A 0.059(6) 0.035(5) 0.064(6) 0.008(5) -0.015(5) -0.001(5)
C8A 0.060(6) 0.046(6) 0.035(5) 0.001(5) -0.003(4) -0.003(5)
C9A 0.053(5) 0.038(5) 0.035(5) -0.003(4) -0.004(4) 0.009(4)
C10A 0.034(5) 0.025(4) 0.034(5) 0.001(4) -0.011(4) 0.005(4)
C11A 0.033(5) 0.075(6) 0.052(6) -0.018(5) -0.003(4) 0.005(5)
C12A 0.040(6) 0.119(8) 0.059(7) -0.019(6) 0.006(5) 0.013(6)
C13A 0.035(5) 0.075(7) 0.080(7) 0.004(6) -0.006(5) 0.011(5)
C14A 0.038(6) 0.060(6) 0.066(6) -0.019(5) -0.009(5) -0.006(5)
C15A 0.041(6) 0.063(6) 0.043(5) -0.003(4) -0.003(5) 0.004(5)
C16A 0.038(5) 0.026(5) 0.031(5) -0.001(4) 0.000(4) 0.010(4)
C17A 0.039(5) 0.063(6) 0.041(5) 0.002(5) 0.003(4) -0.009(4)
C18A 0.059(6) 0.080(7) 0.040(5) -0.004(5) -0.003(5) 0.007(6)
C19A 0.059(7) 0.047(6) 0.065(7) -0.014(5) -0.030(6) 0.007(5)
C20A 0.057(6) 0.052(6) 0.073(7) 0.018(5) -0.012(5) -0.009(5)
C21A 0.053(6) 0.042(5) 0.046(5) 0.006(4) -0.024(5) -0.005(4)
C22A 0.021(4) 0.031(4) 0.028(4) 0.000(4) -0.008(4) -0.002(3)
C23A 0.032(5) 0.041(5) 0.043(5) 0.004(4) 0.009(4) 0.008(4)
C24A 0.053(6) 0.032(5) 0.057(6) 0.017(4) 0.015(5) 0.006(4)
C25A 0.061(6) 0.026(5) 0.063(6) 0.006(5) 0.008(5) 0.009(4)
C26A 0.055(6) 0.051(6) 0.046(6) -0.003(5) 0.016(5) 0.020(5)
C27A 0.051(5) 0.033(5) 0.035(5) 0.005(4) 0.009(4) 0.006(4)
C28A 0.043(5) 0.027(4) 0.024(5) -0.003(4) -0.002(4) 0.001(4)
C29A 0.068(6) 0.034(5) 0.029(5) 0.001(4) -0.007(5) 0.001(5)
C30A 0.066(6) 0.045(6) 0.042(6) -0.004(5) -0.024(5) 0.000(5)
C31A 0.047(6) 0.043(6) 0.069(7) -0.011(5) -0.014(5) 0.000(4)
C32A 0.054(6) 0.036(5) 0.041(5) 0.006(4) -0.014(5) 0.011(4)
C33A 0.039(5) 0.034(5) 0.035(5) -0.005(4) -0.011(4) 0.009(4)
C34A 0.048(5) 0.026(4) 0.025(5) -0.002(4) 0.001(4) 0.006(4)
C35A 0.064(6) 0.052(6) 0.039(5) -0.010(5) -0.001(5) 0.017(5)
C36A 0.062(7) 0.079(7) 0.066(7) -0.010(6) -0.001(6) 0.036(5)
C37A 0.064(7) 0.068(7) 0.081(8) -0.013(6) 0.004(6) 0.032(5)
C38A 0.095(8) 0.100(8) 0.059(7) -0.022(6) 0.015(6) 0.044(7)
C39A 0.071(7) 0.076(7) 0.041(6) -0.003(5) 0.004(5) 0.034(5)
C40A 0.020(4) 0.046(5) 0.029(4) -0.012(4) -0.006(3) 0.006(4)
C41A 0.058(6) 0.027(5) 0.028(5) 0.004(4) -0.009(4) -0.004(4)
C42A 0.057(6) 0.033(5) 0.041(5) 0.005(4) -0.005(5) 0.009(4)
C43A 0.055(6) 0.058(6) 0.018(4) 0.002(4) -0.001(4) 0.023(5)
C44A 0.049(5) 0.039(5) 0.040(6) -0.015(4) -0.006(4) 0.003(4)
C45A 0.029(5) 0.039(5) 0.035(5) 0.003(4) 0.002(4) -0.003(4)
Co2 0.0285(6) 0.0384(6) 0.0410(6) -0.0017(5) -0.0051(5) 0.0015(5)
I2 0.0334(3) 0.0646(4) 0.0835(4) -0.0003(4) -0.0162(3) -0.0020(3)
P4 0.0295(12) 0.0403(13) 0.0471(14) 0.0019(11) -0.0026(11) -0.0004(10)
P5 0.0367(12) 0.0451(13) 0.0374(12) -0.0042(11) -0.0054(10) 0.0040(11)
P6 0.0319(12) 0.0367(13) 0.0473(13) -0.0039(11) -0.0020(10) 0.0011(10)
B2 0.023(5) 0.029(5) 0.039(5) 0.001(4) -0.003(4) 0.002(4)
C1B 0.031(5) 0.049(5) 0.041(5) -0.006(4) -0.004(4) 0.000(4)
C2B 0.040(5) 0.033(4) 0.043(5) 0.001(4) -0.004(4) -0.006(4)
C3B 0.029(4) 0.036(5) 0.041(5) -0.008(4) 0.005(4) 0.000(3)
C4B 0.031(5) 0.035(5) 0.047(5) 0.003(4) 0.001(4) -0.003(4)
C5B 0.042(6) 0.054(6) 0.067(7) -0.001(5) 0.002(5) -0.007(4)
C6B 0.052(6) 0.072(7) 0.058(6) -0.018(5) 0.002(5) -0.010(5)
C7B 0.080(8) 0.088(7) 0.041(6) -0.010(5) 0.008(6) -0.005(6)
C8B 0.049(6) 0.087(7) 0.064(7) -0.005(6) 0.017(6) 0.002(5)
C9B 0.039(6) 0.073(6) 0.045(6) -0.004(5) -0.003(5) -0.008(5)
C10B 0.034(5) 0.032(5) 0.043(5) -0.002(4) -0.002(4) -0.004(4)
C11B 0.033(5) 0.043(6) 0.080(7) -0.014(5) -0.005(5) 0.002(4)
C12B 0.043(6) 0.055(6) 0.076(6) -0.006(6) -0.011(5) -0.019(5)
C13B 0.058(6) 0.044(6) 0.068(6) -0.004(5) -0.014(5) -0.008(5)
C14B 0.046(6) 0.045(6) 0.099(8) -0.012(5) -0.012(5) 0.006(5)
C15B 0.034(5) 0.043(5) 0.059(6) -0.007(5) -0.011(4) -0.005(4)
C16B 0.036(5) 0.046(5) 0.028(5) -0.003(4) -0.007(4) 0.017(4)
C17B 0.048(6) 0.049(6) 0.057(6) -0.009(5) 0.001(5) -0.002(5)
C18B 0.064(7) 0.046(6) 0.079(7) -0.015(5) 0.010(6) -0.007(5)
C19B 0.083(7) 0.041(6) 0.047(6) -0.008(5) 0.002(5) 0.013(6)
C20B 0.058(6) 0.060(6) 0.042(5) -0.004(5) -0.006(5) 0.020(5)
C21B 0.049(6) 0.052(6) 0.035(5) -0.009(4) -0.014(4) 0.004(5)
C22B 0.033(5) 0.056(6) 0.041(5) -0.005(4) 0.001(4) 0.018(4)
C23B 0.039(5) 0.071(6) 0.039(5) 0.002(5) 0.002(4) 0.009(5)
C24B 0.081(8) 0.082(7) 0.048(6) 0.017(6) 0.012(6) 0.019(6)
C25B 0.085(9) 0.095(9) 0.044(7) 0.004(6) -0.021(6) 0.032(7)
C26B 0.065(7) 0.095(9) 0.070(8) -0.021(7) -0.022(6) 0.010(6)
C27B 0.060(6) 0.071(6) 0.042(6) -0.006(5) -0.019(5) 0.023(5)
C28B 0.030(5) 0.038(5) 0.049(5) -0.004(4) -0.006(4) 0.008(4)
C29B 0.046(6) 0.046(5) 0.042(5) -0.002(4) -0.007(4) -0.003(4)
C30B 0.059(6) 0.055(6) 0.071(7) 0.015(5) -0.013(6) -0.004(5)
C31B 0.088(8) 0.040(6) 0.060(6) 0.014(5) -0.009(6) -0.004(6)
C32B 0.060(7) 0.050(6) 0.052(6) 0.003(5) -0.012(5) 0.010(5)
C33B 0.041(5) 0.043(5) 0.058(6) 0.001(5) 0.001(5) 0.006(4)
C34B 0.032(5) 0.032(5) 0.054(6) -0.004(4) -0.001(4) 0.005(4)
C35B 0.044(6) 0.068(7) 0.121(9) -0.037(6) 0.031(6) -0.002(5)
C36B 0.057(7) 0.089(8) 0.138(10) -0.046(7) 0.037(7) -0.014(6)
C37B 0.082(8) 0.058(7) 0.068(7) -0.011(6) 0.010(6) 0.021(6)
C38B 0.075(8) 0.067(7) 0.084(8) -0.035(6) -0.004(7) -0.003(6)
C39B 0.046(6) 0.071(7) 0.073(7) -0.026(6) 0.010(5) 0.004(5)
C40B 0.030(4) 0.034(5) 0.025(4) 0.001(4) 0.002(3) 0.004(4)
C41B 0.036(5) 0.026(5) 0.057(5) 0.004(4) -0.007(4) 0.001(4)
C42B 0.035(5) 0.042(5) 0.053(5) 0.004(4) -0.005(4) -0.014(4)
C43B 0.031(5) 0.053(6) 0.045(5) -0.013(5) 0.001(4) -0.006(5)
C44B 0.041(5) 0.041(5) 0.035(5) 0.004(4) 0.010(4) 0.011(4)
C45B 0.023(5) 0.055(6) 0.043(5) -0.002(4) -0.007(4) -0.005(4)

loop_
_atom_type_symbol
_atom_type_description
_atom_type_scat_dispersion_real
_atom_type_scat_dispersion_imag
_atom_type_scat_source
C C 0.0033 0.0016 'International Tables Vol C Tables 4.2.6.8 and 6.1.1.4'
H H 0.0000 0.0000 'International Tables Vol C Tables 4.2.6.8 and 6.1.1.4'
B B 0.0013 0.0007 'International Tables Vol C Tables 4.2.6.8 and 6.1.1.4'
P P 0.1023 0.0942 'International Tables Vol C Tables 4.2.6.8 and 6.1.1.4'
Co Co 0.3494 0.9721 'International Tables Vol C Tables 4.2.6.8 and 6.1.1.4'
I I -0.4742 1.8119 'International Tables Vol C Tables 4.2.6.8 and 6.1.1.4'

loop_
_geom_angle_atom_site_label_1
_geom_angle_atom_site_label_2
_geom_angle_atom_site_label_3
_geom_angle
_geom_angle_publ_flag
P1 Co1 P2 90.33(8) yes
P1 Co1 P3 94.46(7) yes
P2 Co1 P3 91.95(7) yes
P1 Co1 I1 117.54(6) yes
P2 Co1 I1 129.19(6) yes
P3 Co1 I1 124.01(6) yes
C10A P1 C4A 101.8(3) ?
C10A P1 C1A 106.8(3) ?
C4A P1 C1A 108.7(3) ?
C10A P1 Co1 107.7(2) ?
C4A P1 Co1 117.7(2) ?
C1A P1 Co1 113.1(2) ?
C22A P2 C2A 108.8(3) ?
C22A P2 C16A 98.5(3) ?
C2A P2 C16A 108.4(3) ?
C22A P2 Co1 114.8(2) ?
C2A P2 Co1 112.8(2) ?
C16A P2 Co1 112.5(2) ?
C34A P3 C28A 100.4(3) ?
C34A P3 C3A 107.6(3) ?
C28A P3 C3A 108.4(3) ?
C34A P3 Co1 121.8(2) ?
C28A P3 Co1 107.5(2) ?
C3A P3 Co1 110.2(2) ?
C40A B1 C2A 106.2(5) ?
C40A B1 C1A 111.2(6) ?
C2A B1 C1A 108.6(5) ?
C40A B1 C3A 107.7(5) ?
C2A B1 C3A 112.0(5) ?
C1A B1 C3A 111.0(5) ?
B1 C1A P1 115.4(4) ?
B1 C1A H1A1 108.4 ?
P1 C1A H1A1 108.4 ?
B1 C1A H1A2 108.4 ?
P1 C1A H1A2 108.4 ?
H1A1 C1A H1A2 107.5 ?
B1 C2A P2 115.0(4) ?
B1 C2A H2A1 108.5 ?
P2 C2A H2A1 108.5 ?
B1 C2A H2A2 108.5 ?
P2 C2A H2A2 108.5 ?
H2A1 C2A H2A2 107.5 ?
B1 C3A P3 115.0(4) ?
B1 C3A H3A1 108.5 ?
P3 C3A H3A1 108.5 ?
B1 C3A H3A2 108.5 ?
P3 C3A H3A2 108.5 ?
H3A1 C3A H3A2 107.5 ?
C5A C4A C9A 119.2(6) ?
C5A C4A P1 121.0(6) ?
C9A C4A P1 119.8(6) ?
C6A C5A C4A 119.9(7) ?
C6A C5A H5A 120.1 ?
C4A C5A H5A 120.1 ?
C7A C6A C5A 121.3(8) ?
C7A C6A H6A 119.3 ?
C5A C6A H6A 119.3 ?
C6A C7A C8A 118.5(7) ?
C6A C7A H7A 120.7 ?
C8A C7A H7A 120.7 ?
C7A C8A C9A 120.7(7) ?
C7A C8A H8A 119.6 ?
C9A C8A H8A 119.6 ?
C8A C9A C4A 120.3(7) ?
C8A C9A H9A 119.8 ?
C4A C9A H9A 119.8 ?
C15A C10A C11A 118.9(7) ?
C15A C10A P1 120.9(6) ?
C11A C10A P1 120.2(5) ?
C12A C11A C10A 119.7(7) ?
C12A C11A H11A 120.2 ?
C10A C11A H11A 120.2 ?
C11A C12A C13A 120.1(8) ?
C11A C12A H12A 119.9 ?
C13A C12A H12A 119.9 ?
C14A C13A C12A 120.1(8) ?
C14A C13A H13A 120.0 ?
C12A C13A H13A 120.0 ?
C13A C14A C15A 119.0(8) ?
C13A C14A H14A 120.5 ?
C15A C14A H14A 120.5 ?
C10A C15A C14A 122.2(7) ?
C10A C15A H15A 118.9 ?
C14A C15A H15A 118.9 ?
C17A C16A C21A 118.9(7) ?
C17A C16A P2 119.2(6) ?
C21A C16A P2 121.7(6) ?
C16A C17A C18A 121.6(7) ?
C16A C17A H17A 119.2 ?
C18A C17A H17A 119.2 ?
C17A C18A C19A 119.4(8) ?
C17A C18A H18A 120.3 ?
C19A C18A H18A 120.3 ?
C20A C19A C18A 119.3(8) ?
C20A C19A H19A 120.3 ?
C18A C19A H19A 120.3 ?
C19A C20A C21A 120.5(8) ?
C19A C20A H20A 119.8 ?
C21A C20A H20A 119.8 ?
C16A C21A C20A 120.2(7) ?
C16A C21A H21A 119.9 ?
C20A C21A H21A 119.9 ?
C27A C22A C23A 118.5(6) ?
C27A C22A P2 121.7(5) ?
C23A C22A P2 119.4(5) ?
C24A C23A C22A 119.3(7) ?
C24A C23A H23A 120.3 ?
C22A C23A H23A 120.3 ?
C23A C24A C25A 121.4(7) ?
C23A C24A H24A 119.3 ?
C25A C24A H24A 119.3 ?
C26A C25A C24A 119.9(7) ?
C26A C25A H25A 120.1 ?
C24A C25A H25A 120.1 ?
C27A C26A C25A 119.2(7) ?
C27A C26A H26A 120.4 ?
C25A C26A H26A 120.4 ?
C22A C27A C26A 121.5(7) ?
C22A C27A H27A 119.2 ?
C26A C27A H27A 119.2 ?
C29A C28A C33A 117.5(6) ?
C29A C28A P3 118.4(6) ?
C33A C28A P3 124.1(6) ?
C30A C29A C28A 121.3(7) ?
C30A C29A H29A 119.3 ?
C28A C29A H29A 119.3 ?
C29A C30A C31A 119.7(7) ?
C29A C30A H30A 120.1 ?
C31A C30A H30A 120.1 ?
C30A C31A C32A 121.4(8) ?
C30A C31A H31A 119.3 ?
C32A C31A H31A 119.3 ?
C33A C32A C31A 118.3(7) ?
C33A C32A H32A 120.9 ?
C31A C32A H32A 120.9 ?
C32A C33A C28A 121.8(7) ?
C32A C33A H33A 119.1 ?
C28A C33A H33A 119.1 ?
C35A C34A C39A 116.2(7) ?
C35A C34A P3 122.7(6) ?
C39A C34A P3 120.9(6) ?
C34A C35A C36A 123.5(8) ?
C34A C35A H35A 118.2 ?
C36A C35A H35A 118.2 ?
C37A C36A C35A 118.8(8) ?
C37A C36A H36A 120.6 ?
C35A C36A H36A 120.6 ?
C38A C37A C36A 119.4(8) ?
C38A C37A H37A 120.3 ?
C36A C37A H37A 120.3 ?
C37A C38A C39A 120.3(9) ?
C37A C38A H38A 119.9 ?
C39A C38A H38A 119.9 ?
C34A C39A C38A 121.7(8) ?
C34A C39A H39A 119.2 ?
C38A C39A H39A 119.2 ?
C41A C40A C45A 114.3(6) ?
C41A C40A B1 121.5(6) ?
C45A C40A B1 124.1(6) ?
C42A C41A C40A 123.5(7) ?
C42A C41A H41A 118.3 ?
C40A C41A H41A 118.3 ?
C41A C42A C43A 120.7(7) ?
C41A C42A H42A 119.6 ?
C43A C42A H42A 119.6 ?
C44A C43A C42A 117.4(7) ?
C44A C43A H43A 121.3 ?
C42A C43A H43A 121.3 ?
C45A C44A C43A 121.5(7) ?
C45A C44A H44A 119.3 ?
C43A C44A H44A 119.3 ?
C44A C45A C40A 122.5(7) ?
C44A C45A H45A 118.7 ?
C40A C45A H45A 118.7 ?
P4 Co2 P5 90.53(8) yes
P4 Co2 P6 92.89(8) yes
P5 Co2 P6 92.31(8) yes
P4 Co2 I2 119.59(7) yes
P5 Co2 I2 127.33(6) yes
P6 Co2 I2 124.59(6) yes
C4B P4 C10B 102.8(3) ?
C4B P4 C1B 108.6(3) ?
C10B P4 C1B 108.0(3) ?
C4B P4 Co2 108.4(2) ?
C10B P4 Co2 115.5(2) ?
C1B P4 Co2 113.0(2) ?
C16B P5 C22B 101.5(3) ?
C16B P5 C3B 107.8(3) ?
C22B P5 C3B 110.5(3) ?
C16B P5 Co2 115.8(3) ?
C22B P5 Co2 107.5(2) ?
C3B P5 Co2 113.1(2) ?
C28B P6 C34B 99.4(3) ?
C28B P6 C2B 108.6(3) ?
C34B P6 C2B 108.7(3) ?
C28B P6 Co2 106.5(2) ?
C34B P6 Co2 119.0(3) ?
C2B P6 Co2 113.3(2) ?
C40B B2 C2B 111.7(5) ?
C40B B2 C3B 107.9(5) ?
C2B B2 C3B 110.0(5) ?
C40B B2 C1B 108.2(5) ?
C2B B2 C1B 111.1(5) ?
C3B B2 C1B 107.8(5) ?
B2 C1B P4 116.4(4) ?
B2 C1B H1B1 108.2 ?
P4 C1B H1B1 108.2 ?
B2 C1B H1B2 108.2 ?
P4 C1B H1B2 108.2 ?
H1B1 C1B H1B2 107.3 ?
B2 C2B P6 114.7(4) ?
B2 C2B H2B1 108.6 ?
P6 C2B H2B1 108.6 ?
B2 C2B H2B2 108.6 ?
P6 C2B H2B2 108.6 ?
H2B1 C2B H2B2 107.6 ?
B2 C3B P5 114.3(4) ?
B2 C3B H3B1 108.7 ?
P5 C3B H3B1 108.7 ?
B2 C3B H3B2 108.7 ?
P5 C3B H3B2 108.7 ?
H3B1 C3B H3B2 107.6 ?
C5B C4B C9B 116.7(7) ?
C5B C4B P4 123.0(6) ?
C9B C4B P4 120.2(6) ?
C4B C5B C6B 121.9(8) ?
C4B C5B H5B 119.1 ?
C6B C5B H5B 119.1 ?
C5B C6B C7B 119.6(8) ?
C5B C6B H6B 120.2 ?
C7B C6B H6B 120.2 ?
C8B C7B C6B 120.0(8) ?
C8B C7B H7B 120.0 ?
C6B C7B H7B 120.0 ?
C9B C8B C7B 119.9(8) ?
C9B C8B H8B 120.0 ?
C7B C8B H8B 120.0 ?
C8B C9B C4B 121.9(8) ?
C8B C9B H9B 119.1 ?
C4B C9B H9B 119.1 ?
C15B C10B C11B 117.0(6) ?
C15B C10B P4 121.2(6) ?
C11B C10B P4 121.8(6) ?
C12B C11B C10B 120.6(7) ?
C12B C11B H11B 119.7 ?
C10B C11B H11B 119.7 ?
C11B C12B C13B 121.8(8) ?
C11B C12B H12B 119.1 ?
C13B C12B H12B 119.1 ?
C12B C13B C14B 118.9(7) ?
C12B C13B H13B 120.6 ?
C14B C13B H13B 120.6 ?
C15B C14B C13B 119.3(7) ?
C15B C14B H14B 120.4 ?
C13B C14B H14B 120.3 ?
C10B C15B C14B 122.4(7) ?
C10B C15B H15B 118.8 ?
C14B C15B H15B 118.8 ?
C21B C16B C17B 117.4(7) ?
C21B C16B P5 123.1(6) ?
C17B C16B P5 119.4(6) ?
C18B C17B C16B 121.0(8) ?
C18B C17B H17B 119.5 ?
C16B C17B H17B 119.5 ?
C17B C18B C19B 121.8(8) ?
C17B C18B H18B 119.1 ?
C19B C18B H18B 119.1 ?
C20B C19B C18B 117.3(8) ?
C20B C19B H19B 121.4 ?
C18B C19B H19B 121.3 ?
C19B C20B C21B 121.7(8) ?
C19B C20B H20B 119.1 ?
C21B C20B H20B 119.1 ?
C16B C21B C20B 120.7(7) ?
C16B C21B H21B 119.6 ?
C20B C21B H21B 119.6 ?
C23B C22B C27B 117.9(7) ?
C23B C22B P5 121.9(6) ?
C27B C22B P5 120.1(7) ?
C22B C23B C24B 120.3(8) ?
C22B C23B H23B 119.8 ?
C24B C23B H23B 119.8 ?
C25B C24B C23B 119.9(9) ?
C25B C24B H24B 120.1 ?
C23B C24B H24B 120.1 ?
C24B C25B C26B 120.8(9) ?
C24B C25B H25B 119.6 ?
C26B C25B H25B 119.6 ?
C27B C26B C25B 120.1(9) ?
C27B C26B H26B 119.9 ?
C25B C26B H26B 119.9 ?
C22B C27B C26B 121.0(9) ?
C22B C27B H27B 119.5 ?
C26B C27B H27B 119.5 ?
C33B C28B C29B 119.0(7) ?
C33B C28B P6 114.8(6) ?
C29B C28B P6 126.2(6) ?
C30B C29B C28B 119.9(7) ?
C30B C29B H29B 120.0 ?
C28B C29B H29B 120.0 ?
C29B C30B C31B 121.0(8) ?
C29B C30B H30B 119.5 ?
C31B C30B H30B 119.5 ?
C32B C31B C30B 119.9(8) ?
C32B C31B H31B 120.1 ?
C30B C31B H31B 120.1 ?
C33B C32B C31B 119.9(8) ?
C33B C32B H32B 120.0 ?
C31B C32B H32B 120.0 ?
C32B C33B C28B 120.2(7) ?
C32B C33B H33B 119.9 ?
C28B C33B H33B 119.9 ?
C35B C34B C39B 115.0(7) ?
C35B C34B P6 123.5(7) ?
C39B C34B P6 121.5(6) ?
C34B C35B C36B 123.7(8) ?
C34B C35B H35B 118.2 ?
C36B C35B H35B 118.2 ?
C37B C36B C35B 119.2(9) ?
C37B C36B H36B 120.4 ?
C35B C36B H36B 120.4 ?
C36B C37B C38B 118.4(9) ?
C36B C37B H37B 120.8 ?
C38B C37B H37B 120.8 ?
C39B C38B C37B 120.4(9) ?
C39B C38B H38B 119.8 ?
C37B C38B H38B 119.8 ?
C38B C39B C34B 123.2(8) ?
C38B C39B H39B 118.4 ?
C34B C39B H39B 118.4 ?
C41B C40B C45B 115.3(6) ?
C41B C40B B2 122.1(6) ?
C45B C40B B2 122.6(6) ?
C42B C41B C40B 124.2(7) ?
C42B C41B H41B 117.9 ?
C40B C41B H41B 117.9 ?
C41B C42B C43B 119.2(7) ?
C41B C42B H42B 120.4 ?
C43B C42B H42B 120.4 ?
C42B C43B C44B 118.6(7) ?
C42B C43B H43B 120.7 ?
C44B C43B H43B 120.7 ?
C45B C44B C43B 120.6(7) ?
C45B C44B H44B 119.7 ?
C43B C44B H44B 119.7 ?
C44B C45B C40B 122.0(7) ?
C44B C45B H45B 119.0 ?
C40B C45B H45B 119.0 ?
C102 C101 C106 120.0 ?
C102 C101 H101 120.3 ?
C106 C101 H101 119.7 ?
C103 C102 C101 120.0 ?
C103 C102 H102 120.0 ?
C101 C102 H102 120.0 ?
C104 C103 C102 120.0 ?
C104 C103 H103 120.0 ?
C102 C103 H103 120.0 ?
C103 C104 C105 120.0 ?
C103 C104 H104 120.0 ?
C105 C104 H104 120.0 ?
C106 C105 C104 120.0 ?
C106 C105 H105 120.0 ?
C104 C105 H105 120.0 ?
C105 C106 C101 120.0 ?
C105 C106 H106 120.0 ?
C101 C106 H106 120.0 ?

loop_
_geom_bond_atom_site_label_1
_geom_bond_atom_site_label_2
_geom_bond_distance
_geom_bond_publ_flag
Co1 P1 2.200(2) yes
Co1 P2 2.206(2) yes
Co1 P3 2.282(2) yes
Co1 I1 2.4883(10) yes
P1 C10A 1.826(7) ?
P1 C4A 1.830(6) ?
P1 C1A 1.806(6) ?
P2 C22A 1.821(6) ?
P2 C2A 1.804(6) ?
P2 C16A 1.822(7) ?
P3 C34A 1.811(7) ?
P3 C28A 1.811(7) ?
P3 C3A 1.819(6) ?
B1 C40A 1.630(9) ?
B1 C2A 1.655(9) ?
B1 C1A 1.639(9) ?
B1 C3A 1.652(9) ?
C1A H1A1 0.9900 ?
C1A H1A2 0.9900 ?
C2A H2A1 0.9900 ?
C2A H2A2 0.9900 ?
C3A H3A1 0.9900 ?
C3A H3A2 0.9900 ?
C4A C5A 1.388(8) ?
C4A C9A 1.380(8) ?
C5A C6A 1.383(9) ?
C5A H5A 0.9500 ?
C6A C7A 1.371(9) ?
C6A H6A 0.9500 ?
C7A C8A 1.388(9) ?
C7A H7A 0.9500 ?
C8A C9A 1.381(8) ?
C8A H8A 0.9500 ?
C9A H9A 0.9500 ?
C10A C15A 1.368(8) ?
C10A C11A 1.380(8) ?
C11A C12A 1.377(9) ?
C11A H11A 0.9500 ?
C12A C13A 1.392(10) ?
C12A H12A 0.9500 ?
C13A C14A 1.358(9) ?
C13A H13A 0.9500 ?
C14A C15A 1.370(9) ?
C14A H14A 0.9500 ?
C15A H15A 0.9500 ?
C16A C17A 1.364(8) ?
C16A C21A 1.371(8) ?
C17A C18A 1.383(9) ?
C17A H17A 0.9500 ?
C18A C19A 1.380(10) ?
C18A H18A 0.9500 ?
C19A C20A 1.371(9) ?
C19A H19A 0.9500 ?
C20A C21A 1.392(9) ?
C20A H20A 0.9500 ?
C21A H21A 0.9500 ?
C22A C27A 1.367(8) ?
C22A C23A 1.405(8) ?
C23A C24A 1.383(8) ?
C23A H23A 0.9500 ?
C24A C25A 1.368(9) ?
C24A H24A 0.9500 ?
C25A C26A 1.370(9) ?
C25A H25A 0.9500 ?
C26A C27A 1.401(8) ?
C26A H26A 0.9500 ?
C27A H27A 0.9500 ?
C28A C29A 1.381(8) ?
C28A C33A 1.388(8) ?
C29A C30A 1.378(9) ?
C29A H29A 0.9500 ?
C30A C31A 1.366(9) ?
C30A H30A 0.9500 ?
C31A C32A 1.366(9) ?
C31A H31A 0.9500 ?
C32A C33A 1.395(8) ?
C32A H32A 0.9500 ?
C33A H33A 0.9500 ?
C34A C35A 1.370(8) ?
C34A C39A 1.390(9) ?
C35A C36A 1.374(9) ?
C35A H35A 0.9500 ?
C36A C37A 1.386(10) ?
C36A H36A 0.9500 ?
C37A C38A 1.367(10) ?
C37A H37A 0.9500 ?
C38A C39A 1.381(9) ?
C38A H38A 0.9500 ?
C39A H39A 0.9500 ?
C40A C41A 1.390(8) ?
C40A C45A 1.402(8) ?
C41A C42A 1.378(8) ?
C41A H41A 0.9500 ?
C42A C43A 1.375(8) ?
C42A H42A 0.9500 ?
C43A C44A 1.381(9) ?
C43A H43A 0.9500 ?
C44A C45A 1.373(9) ?
C44A H44A 0.9500 ?
C45A H45A 0.9500 ?
Co2 P4 2.163(2) yes
Co2 P5 2.208(2) yes
Co2 P6 2.244(2) yes
Co2 I2 2.4739(10) yes
P4 C4B 1.811(7) ?
P4 C10B 1.829(7) ?
P4 C1B 1.801(6) ?
P5 C16B 1.805(7) ?
P5 C22B 1.817(7) ?
P5 C3B 1.814(6) ?
P6 C28B 1.834(7) ?
P6 C34B 1.805(7) ?
P6 C2B 1.808(6) ?
B2 C40B 1.631(9) ?
B2 C2B 1.648(9) ?
B2 C3B 1.665(9) ?
B2 C1B 1.674(9) ?
C1B H1B1 0.9900 ?
C1B H1B2 0.9900 ?
C2B H2B1 0.9900 ?
C2B H2B2 0.9900 ?
C3B H3B1 0.9900 ?
C3B H3B2 0.9900 ?
C4B C5B 1.413(9) ?
C4B C9B 1.388(9) ?
C5B C6B 1.365(9) ?
C5B H5B 0.9500 ?
C6B C7B 1.382(10) ?
C6B H6B 0.9500 ?
C7B C8B 1.384(10) ?
C7B H7B 0.9500 ?
C8B C9B 1.370(9) ?
C8B H8B 0.9500 ?
C9B H9B 0.9500 ?
C10B C15B 1.367(8) ?
C10B C11B 1.390(9) ?
C11B C12B 1.370(9) ?
C11B H11B 0.9500 ?
C12B C13B 1.350(9) ?
C12B H12B 0.9500 ?
C13B C14B 1.380(9) ?
C13B H13B 0.9500 ?
C14B C15B 1.381(9) ?
C14B H14B 0.9500 ?
C15B H15B 0.9500 ?
C16B C21B 1.399(9) ?
C16B C17B 1.385(9) ?
C17B C18B 1.378(9) ?
C17B H17B 0.9500 ?
C18B C19B 1.375(9) ?
C18B H18B 0.9500 ?
C19B C20B 1.387(9) ?
C19B H19B 0.9500 ?
C20B C21B 1.374(9) ?
C20B H20B 0.9500 ?
C21B H21B 0.9500 ?
C22B C23B 1.391(9) ?
C22B C27B 1.384(9) ?
C23B C24B 1.405(9) ?
C23B H23B 0.9500 ?
C24B C25B 1.360(11) ?
C24B H24B 0.9500 ?
C25B C26B 1.351(11) ?
C25B H25B 0.9500 ?
C26B C27B 1.394(10) ?
C26B H26B 0.9500 ?
C27B H27B 0.9500 ?
C28B C33B 1.405(8) ?
C28B C29B 1.378(9) ?
C29B C30B 1.380(9) ?
C29B H29B 0.9500 ?
C30B C31B 1.368(9) ?
C30B H30B 0.9500 ?
C31B C32B 1.380(9) ?
C31B H31B 0.9500 ?
C32B C33B 1.377(9) ?
C32B H32B 0.9500 ?
C33B H33B 0.9500 ?
C34B C35B 1.343(9) ?
C34B C39B 1.378(9) ?
C35B C36B 1.376(10) ?
C35B H35B 0.9500 ?
C36B C37B 1.369(10) ?
C36B H36B 0.9500 ?
C37B C38B 1.356(10) ?
C37B H37B 0.9500 ?
C38B C39B 1.351(10) ?
C38B H38B 0.9500 ?
C39B H39B 0.9500 ?
C40B C41B 1.387(8) ?
C40B C45B 1.396(8) ?
C41B C42B 1.378(8) ?
C41B H41B 0.9500 ?
C42B C43B 1.390(8) ?
C42B H42B 0.9500 ?
C43B C44B 1.388(8) ?
C43B H43B 0.9500 ?
C44B C45B 1.388(8) ?
C44B H44B 0.9500 ?
C45B H45B 0.9500 ?
C101 C102 1.3900 ?
C101 C106 1.3900 ?
C101 H101 0.9500 ?
C102 C103 1.3900 ?
C102 H102 0.9500 ?
C103 C104 1.3900 ?
C103 H103 0.9500 ?
C104 C105 1.3900 ?
C104 H104 0.9500 ?
C105 C106 1.3900 ?
C105 H105 0.9500 ?
C106 H106 0.9500 ?
